data_4313833
loop_
_publ_author_name
'Bernardo Monteiro'
'Dmitrii Roitershtein'
'Humberto Ferreira'
'Jos\'e R. Ascenso'
'Ana M. Martins'
'\^Angela Domingos'
'No\'emia Marques'

_publ_section_title
;
 Triamidotriazacyclononane Complexes of Group 3 Metals. Synthesis and
 Crystal Structures
;
_journal_name_full 'Inorganic Chemistry'
_journal_page_first 4223
_journal_page_last 4231
_journal_paper_doi 10.1021/ic034090v
_journal_volume 42
_journal_year 2003
_chemical_formula_moiety '[U{(SiMe2NPh)3-tacn}Cl]'
_chemical_formula_sum 'C30 H45 Cl N6 Si3 U'
_chemical_formula_weight 847.47
_chemical_name_systematic
;
 ?
;
_space_group_IT_number 19
_symmetry_cell_setting orthorhombic
_symmetry_space_group_name_Hall 'P 2ac 2ab'
_symmetry_space_group_name_H-M 'P 21 21 21'
_atom_sites_solution_hydrogens geom
_atom_sites_solution_primary direct
_atom_sites_solution_secondary difmap
_audit_creation_method SHELXL-97
_cell_angle_alpha 90.00
_cell_angle_beta 90.00
_cell_angle_gamma 90.00
_cell_formula_units_Z 4
_cell_length_a 13.267(2)
_cell_length_b 16.472(2)
_cell_length_c 17.285(4)
_cell_measurement_reflns_used 25
_cell_measurement_temperature 293(2)
_cell_measurement_theta_max 12.9
_cell_measurement_theta_min 7.4
_cell_volume 3777.4(11)
_computing_cell_refinement 'CAD4 software(Enraf-Nonius,1989)'
_computing_data_collection 'CAD4 software(Enraf-Nonius,1989)'
_computing_data_reduction process-MolEN(Fair,1990)
_computing_molecular_graphics 'ORTEP-3 (Farrugia,1997)'
_computing_structure_refinement 'SHELXL-97 (Sheldrick, 1997)'
_computing_structure_solution 'SHELXS-97 (Sheldrick, 1997)'
_diffrn_ambient_temperature 293(2)
_diffrn_measured_fraction_theta_full 0.992
_diffrn_measured_fraction_theta_max 0.992
_diffrn_measurement_device_type CAD4-Enraf-Nonius
_diffrn_measurement_method \w/2\qscans
_diffrn_radiation_monochromator graphite
_diffrn_radiation_source 'fine-focus sealed tube'
_diffrn_radiation_type MoK\a
_diffrn_radiation_wavelength 0.71073
_diffrn_reflns_av_R_equivalents 0.0889
_diffrn_reflns_av_sigmaI/netI 0.1011
_diffrn_reflns_limit_h_max 16
_diffrn_reflns_limit_h_min -1
_diffrn_reflns_limit_k_max 20
_diffrn_reflns_limit_k_min -1
_diffrn_reflns_limit_l_max 1
_diffrn_reflns_limit_l_min -21
_diffrn_reflns_number 5737
_diffrn_reflns_theta_full 26.49
_diffrn_reflns_theta_max 26.49
_diffrn_reflns_theta_min 1.93
_diffrn_standards_decay_% 1.4
_diffrn_standards_interval_time 60
_diffrn_standards_number 3
_exptl_absorpt_coefficient_mu 4.490
_exptl_absorpt_correction_T_max 0.9998
_exptl_absorpt_correction_T_min 0.7585
_exptl_absorpt_correction_type 'empirical via \y-scan North et al(1968)'
_exptl_crystal_colour green
_exptl_crystal_density_diffrn 1.490
_exptl_crystal_density_method 'not measured'
_exptl_crystal_description 'irregular plate'
_exptl_crystal_F_000 1672
_exptl_crystal_size_max 0.72
_exptl_crystal_size_mid 0.14
_exptl_crystal_size_min 0.13
_refine_diff_density_max 1.878
_refine_diff_density_min -1.421
_refine_diff_density_rms 0.199
_refine_ls_abs_structure_details 'Flack H D (1983), Acta Cryst. A39, 876-881'
_refine_ls_abs_structure_Flack -0.004(16)
_refine_ls_extinction_method none
_refine_ls_goodness_of_fit_ref 1.063
_refine_ls_hydrogen_treatment constr
_refine_ls_matrix_type full
_refine_ls_number_parameters 390
_refine_ls_number_reflns 5100
_refine_ls_number_restraints 0
_refine_ls_restrained_S_all 1.063
_refine_ls_R_factor_all 0.1170
_refine_ls_R_factor_gt 0.0671
_refine_ls_shift/su_max 0.006
_refine_ls_shift/su_mean 0.001
_refine_ls_structure_factor_coef Fsqd
_refine_ls_weighting_details 'calc w=1/[\s^2^(Fo^2^)+(0.0573P)^2^+0.0000P] where P=(Fo^2^+2Fc^2^)/3'
_refine_ls_weighting_scheme calc
_refine_ls_wR_factor_gt 0.1184
_refine_ls_wR_factor_ref 0.1374
_reflns_number_gt 3429
_reflns_number_total 5100
_reflns_threshold_expression >2sigma(I)
_cod_data_source_file ic034090vrom20030128_020813_7.cif
_cod_data_source_block clutacn
_cod_original_cell_volume 3777.5(11)
_cod_database_code 4313833

loop_
_symmetry_equiv_pos_as_xyz
'x, y, z'
'-x+1/2, -y, z+1/2'
'x+1/2, -y+1/2, -z'
'-x, y+1/2, -z+1/2'

loop_
_atom_site_label
_atom_site_type_symbol
_atom_site_fract_x
_atom_site_fract_y
_atom_site_fract_z
_atom_site_U_iso_or_equiv
_atom_site_adp_type
_atom_site_occupancy
_atom_site_symmetry_multiplicity
_atom_site_calc_flag
_atom_site_refinement_flags
_atom_site_disorder_assembly
_atom_site_disorder_group
U1 U 0.78189(5) 0.99343(3) 0.98018(3) 0.03264(16) Uani 1 1 d . . .
Cl1 Cl 0.8214(5) 0.9555(3) 0.8332(3) 0.0669(16) Uani 1 1 d . . .
Si1 Si 1.0070(4) 1.0640(3) 0.9801(4) 0.0453(12) Uani 1 1 d . . .
Si2 Si 0.6504(5) 1.0761(3) 1.1151(3) 0.0412(13) Uani 1 1 d . . .
Si3 Si 0.7589(4) 0.8008(3) 0.9945(3) 0.0495(16) Uani 1 1 d . . .
N1 N 0.8920(11) 1.0976(8) 0.9474(8) 0.039(4) Uani 1 1 d . . .
N2 N 0.6494(10) 1.0714(7) 1.0129(8) 0.041(3) Uani 1 1 d . . .
N3 N 0.6844(11) 0.8771(8) 0.9646(8) 0.048(4) Uani 1 1 d . . .
N4 N 0.7545(9) 1.0068(9) 1.1304(6) 0.039(3) Uani 1 1 d . . .
N5 N 0.8360(12) 0.8618(8) 1.0551(8) 0.040(4) Uani 1 1 d . . .
N6 N 0.9538(9) 1.0074(9) 1.0573(7) 0.039(3) Uani 1 1 d . . .
C1 C 0.7177(16) 0.9235(9) 1.1540(10) 0.051(5) Uani 1 1 d . . .
H1A H 0.6573 0.9098 1.1252 0.061 Uiso 1 1 calc R . .
H1B H 0.7014 0.9232 1.2087 0.061 Uiso 1 1 calc R . .
C2 C 0.8004(12) 0.8613(10) 1.1374(9) 0.039(4) Uani 1 1 d . . .
H2A H 0.8573 0.8722 1.1711 0.047 Uiso 1 1 calc R . .
H2B H 0.7752 0.8076 1.1498 0.047 Uiso 1 1 calc R . .
C3 C 0.9464(14) 0.8576(10) 1.0483(10) 0.043(5) Uani 1 1 d . . .
H3A H 0.9645 0.8533 0.9940 0.052 Uiso 1 1 calc R . .
H3B H 0.9703 0.8091 1.0743 0.052 Uiso 1 1 calc R . .
C4 C 0.9968(14) 0.9290(11) 1.0818(11) 0.051(5) Uani 1 1 d . . .
H4A H 1.0674 0.9277 1.0674 0.061 Uiso 1 1 calc R . .
H4B H 0.9931 0.9254 1.1377 0.061 Uiso 1 1 calc R . .
C5 C 0.9270(16) 1.0636(13) 1.1230(11) 0.056(6) Uani 1 1 d . . .
H5A H 0.9864 1.0716 1.1548 0.068 Uiso 1 1 calc R . .
H5B H 0.9085 1.1160 1.1016 0.068 Uiso 1 1 calc R . .
C6 C 0.8432(15) 1.0345(11) 1.1731(10) 0.053(5) Uani 1 1 d . . .
H6A H 0.8678 0.9901 1.2048 0.064 Uiso 1 1 calc R . .
H6B H 0.8232 1.0781 1.2075 0.064 Uiso 1 1 calc R . .
C10 C 1.0771(15) 0.9911(12) 0.9186(11) 0.074(6) Uani 1 1 d . . .
H10A H 1.1398 0.9775 0.9430 0.110 Uiso 1 1 calc R . .
H10B H 1.0901 1.0153 0.8691 0.110 Uiso 1 1 calc R . .
H10C H 1.0376 0.9428 0.9118 0.110 Uiso 1 1 calc R . .
C11 C 1.0981(12) 1.1445(11) 1.0115(13) 0.059(6) Uani 1 1 d . . .
H11A H 1.1596 1.1195 1.0285 0.089 Uiso 1 1 calc R . .
H11B H 1.0693 1.1752 1.0532 0.089 Uiso 1 1 calc R . .
H11C H 1.1120 1.1800 0.9688 0.089 Uiso 1 1 calc R . .
C12 C 0.8799(13) 1.1577(11) 0.8882(11) 0.043(5) Uani 1 1 d . . .
C13 C 0.7979(15) 1.2050(10) 0.8874(10) 0.050(5) Uani 1 1 d . . .
H13 H 0.7500 1.1981 0.9261 0.059 Uiso 1 1 calc R . .
C14 C 0.781(2) 1.2638(10) 0.8311(12) 0.067(6) Uani 1 1 d . . .
H14 H 0.7235 1.2961 0.8328 0.080 Uiso 1 1 calc R . .
C15 C 0.8504(19) 1.2734(13) 0.7733(10) 0.061(6) Uani 1 1 d . . .
H15 H 0.8398 1.3113 0.7343 0.073 Uiso 1 1 calc R . .
C16 C 0.9351(16) 1.2268(13) 0.7734(11) 0.057(6) Uani 1 1 d . . .
H16 H 0.9835 1.2355 0.7353 0.068 Uiso 1 1 calc R . .
C17 C 0.9516(15) 1.1675(12) 0.8275(11) 0.052(6) Uani 1 1 d . . .
H17 H 1.0083 1.1344 0.8247 0.063 Uiso 1 1 calc R . .
C20 C 0.5348(13) 1.0393(11) 1.1624(9) 0.046(5) Uani 1 1 d . . .
H20A H 0.5420 1.0437 1.2175 0.068 Uiso 1 1 calc R . .
H20B H 0.5237 0.9835 1.1486 0.068 Uiso 1 1 calc R . .
H20C H 0.4785 1.0714 1.1458 0.068 Uiso 1 1 calc R . .
C21 C 0.6881(17) 1.1787(10) 1.1517(11) 0.062(7) Uani 1 1 d . . .
H21A H 0.6881 1.1784 1.2073 0.093 Uiso 1 1 calc R . .
H21B H 0.6410 1.2186 1.1335 0.093 Uiso 1 1 calc R . .
H21C H 0.7544 1.1917 1.1333 0.093 Uiso 1 1 calc R . .
C22 C 0.5716(14) 1.1049(10) 0.9706(12) 0.043(5) Uani 1 1 d . . .
C23 C 0.5801(16) 1.0940(13) 0.8911(12) 0.055(6) Uani 1 1 d . . .
H23 H 0.6350 1.0668 0.8699 0.066 Uiso 1 1 calc R . .
C24 C 0.5025(16) 1.1255(14) 0.8430(14) 0.074(8) Uani 1 1 d . . .
H24 H 0.5075 1.1170 0.7899 0.089 Uiso 1 1 calc R . .
C25 C 0.4226(17) 1.1667(12) 0.8693(12) 0.059(6) Uani 1 1 d . . .
H25 H 0.3737 1.1871 0.8361 0.070 Uiso 1 1 calc R . .
C26 C 0.4165(16) 1.1776(13) 0.9506(12) 0.066(6) Uani 1 1 d . . .
H26 H 0.3618 1.2044 0.9726 0.079 Uiso 1 1 calc R . .
C27 C 0.4929(14) 1.1479(11) 0.9959(10) 0.050(5) Uani 1 1 d . . .
H27 H 0.4895 1.1585 1.0487 0.060 Uiso 1 1 calc R . .
C30 C 0.8437(19) 0.7489(12) 0.9247(12) 0.083(8) Uani 1 1 d . . .
H30A H 0.8809 0.7071 0.9510 0.125 Uiso 1 1 calc R . .
H30B H 0.8899 0.7876 0.9031 0.125 Uiso 1 1 calc R . .
H30C H 0.8043 0.7250 0.8841 0.125 Uiso 1 1 calc R . .
C31 C 0.6818(18) 0.7207(10) 1.0435(12) 0.075(8) Uani 1 1 d . . .
H31A H 0.7250 0.6774 1.0601 0.113 Uiso 1 1 calc R . .
H31B H 0.6325 0.7000 1.0079 0.113 Uiso 1 1 calc R . .
H31C H 0.6482 0.7437 1.0875 0.113 Uiso 1 1 calc R . .
C32 C 0.5987(15) 0.8695(10) 0.9178(11) 0.040(5) Uani 1 1 d . . .
C33 C 0.5085(16) 0.9061(12) 0.9373(13) 0.061(6) Uani 1 1 d . . .
H33 H 0.5071 0.9380 0.9817 0.073 Uiso 1 1 calc R . .
C34 C 0.4214(17) 0.8989(15) 0.8959(15) 0.082(8) Uani 1 1 d . . .
H34 H 0.3614 0.9216 0.9134 0.099 Uiso 1 1 calc R . .
C35 C 0.426(2) 0.8570(16) 0.8277(14) 0.084(10) Uani 1 1 d . . .
H35 H 0.3698 0.8562 0.7952 0.101 Uiso 1 1 calc R . .
C36 C 0.509(2) 0.8172(15) 0.8075(14) 0.071(8) Uani 1 1 d . . .
H36 H 0.5086 0.7846 0.7637 0.086 Uiso 1 1 calc R . .
C37 C 0.5927(18) 0.8239(12) 0.8497(10) 0.057(6) Uani 1 1 d . . .
H37 H 0.6501 0.7967 0.8330 0.068 Uiso 1 1 calc R . .
C1S C 1.3037(17) 0.8866(13) 1.2419(12) 0.062(6) Uiso 1 1 d . . .
O1S O 1.2852(10) 0.9809(7) 1.0889(7) 0.063(3) Uiso 1 1 d . . .
C4S C 1.2454(19) 1.0141(16) 1.1497(17) 0.106(9) Uiso 1 1 d . . .
C3S C 1.220(4) 0.991(3) 1.227(3) 0.208(18) Uiso 1 1 d . . .
C2S C 1.233(3) 0.921(3) 1.237(2) 0.148(14) Uiso 1 1 d . . .

loop_
_atom_site_aniso_label
_atom_site_aniso_U_11
_atom_site_aniso_U_22
_atom_site_aniso_U_33
_atom_site_aniso_U_23
_atom_site_aniso_U_13
_atom_site_aniso_U_12
U1 0.0413(3) 0.0364(3) 0.0202(2) 0.0015(3) -0.0029(3) -0.0006(4)
Cl1 0.095(4) 0.076(3) 0.030(2) -0.010(2) 0.012(3) -0.010(3)
Si1 0.041(3) 0.051(3) 0.044(3) 0.007(3) 0.010(3) 0.000(2)
Si2 0.053(3) 0.041(3) 0.030(3) -0.001(2) 0.002(3) 0.001(3)
Si3 0.075(4) 0.034(2) 0.040(3) -0.002(2) -0.007(3) -0.003(2)
N1 0.051(9) 0.034(8) 0.031(8) 0.010(7) 0.000(7) -0.003(7)
N2 0.049(8) 0.042(7) 0.031(7) 0.009(7) 0.000(8) 0.013(7)
N3 0.056(10) 0.058(9) 0.031(8) -0.011(7) 0.009(7) -0.023(8)
N4 0.046(8) 0.050(8) 0.022(6) -0.001(8) -0.002(5) 0.006(9)
N5 0.058(10) 0.039(8) 0.025(7) 0.000(6) -0.005(8) 0.002(8)
N6 0.032(7) 0.041(8) 0.044(7) 0.008(9) -0.015(6) -0.002(8)
C1 0.050(11) 0.056(10) 0.046(11) 0.006(8) 0.032(12) -0.003(12)
C2 0.029(11) 0.050(10) 0.039(10) 0.005(8) 0.004(8) -0.014(9)
C3 0.057(13) 0.046(11) 0.027(9) -0.005(8) -0.013(9) 0.004(10)
C4 0.045(12) 0.061(13) 0.047(12) 0.012(11) -0.007(10) 0.008(11)
C5 0.077(16) 0.065(14) 0.027(10) 0.004(10) 0.001(11) -0.026(13)
C6 0.074(14) 0.043(10) 0.042(11) -0.019(9) -0.015(11) 0.002(11)
C10 0.090(15) 0.062(13) 0.068(13) 0.007(14) 0.007(12) 0.021(15)
C11 0.030(9) 0.067(12) 0.081(15) 0.016(13) -0.011(11) -0.017(9)
C12 0.029(10) 0.056(11) 0.046(11) -0.003(10) -0.004(9) -0.007(9)
C13 0.058(14) 0.053(10) 0.039(10) -0.009(9) 0.002(11) 0.025(11)
C14 0.090(17) 0.046(11) 0.064(14) 0.012(10) -0.005(16) 0.025(14)
C15 0.090(18) 0.071(14) 0.023(10) 0.022(10) -0.009(12) -0.010(15)
C16 0.052(14) 0.083(16) 0.036(11) 0.021(12) 0.008(11) 0.010(13)
C17 0.048(13) 0.066(13) 0.043(11) 0.033(11) 0.011(10) 0.005(11)
C20 0.051(12) 0.061(12) 0.025(9) 0.000(9) 0.005(9) -0.017(10)
C21 0.091(19) 0.052(11) 0.043(11) -0.007(9) -0.005(12) -0.014(12)
C22 0.049(11) 0.033(9) 0.046(12) -0.011(10) 0.007(11) 0.023(9)
C23 0.042(12) 0.080(16) 0.043(13) -0.014(12) 0.005(11) 0.011(12)
C24 0.051(14) 0.100(19) 0.072(16) 0.015(15) -0.046(13) 0.023(14)
C25 0.061(15) 0.077(15) 0.038(12) 0.010(11) -0.016(12) 0.033(13)
C26 0.057(14) 0.089(16) 0.050(13) 0.001(12) -0.003(12) 0.027(13)
C27 0.061(13) 0.063(12) 0.027(11) -0.019(9) -0.002(9) 0.020(11)
C30 0.14(2) 0.049(12) 0.061(15) -0.011(11) 0.003(18) 0.008(15)
C31 0.12(2) 0.042(10) 0.068(15) 0.010(10) -0.023(14) -0.005(12)
C32 0.051(13) 0.037(10) 0.031(10) 0.011(8) -0.001(10) -0.028(10)
C33 0.054(13) 0.061(13) 0.067(15) -0.016(12) -0.025(13) -0.017(11)
C34 0.044(14) 0.12(2) 0.088(19) -0.028(18) -0.003(14) -0.025(15)
C35 0.09(2) 0.11(2) 0.051(16) 0.038(16) -0.042(17) -0.055(19)
C36 0.10(2) 0.069(17) 0.042(14) 0.006(12) -0.014(16) -0.038(17)
C37 0.075(16) 0.071(14) 0.024(10) -0.005(10) -0.003(11) -0.013(13)

loop_
_atom_type_symbol
_atom_type_description
_atom_type_scat_dispersion_real
_atom_type_scat_dispersion_imag
_atom_type_scat_source
C C 0.0033 0.0016 'International Tables Vol C Tables 4.2.6.8 and 6.1.1.4'
H H 0.0000 0.0000 'International Tables Vol C Tables 4.2.6.8 and 6.1.1.4'
Cl Cl 0.1484 0.1585 'International Tables Vol C Tables 4.2.6.8 and 6.1.1.4'
N N 0.0061 0.0033 'International Tables Vol C Tables 4.2.6.8 and 6.1.1.4'
Si Si 0.0817 0.0704 'International Tables Vol C Tables 4.2.6.8 and 6.1.1.4'
U U -9.6767 9.6646 'International Tables Vol C Tables 4.2.6.8 and 6.1.1.4'
O O 0.0106 0.0060 'International Tables Vol C Tables 4.2.6.8 and 6.1.1.4'

loop_
_geom_angle_atom_site_label_1
_geom_angle_atom_site_label_2
_geom_angle_atom_site_label_3
_geom_angle
_geom_angle_site_symmetry_1
_geom_angle_site_symmetry_3
_geom_angle_publ_flag
N2 U1 N1 97.5(5) . . ?
N2 U1 N3 93.7(5) . . ?
N1 U1 N3 158.3(5) . . ?
N2 U1 N5 124.2(5) . . ?
N1 U1 N5 123.9(5) . . ?
N3 U1 N5 61.9(5) . . ?
N2 U1 N4 66.2(4) . . ?
N1 U1 N4 105.4(5) . . ?
N3 U1 N4 96.1(4) . . ?
N5 U1 N4 67.7(4) . . ?
N2 U1 N6 119.7(5) . . ?
N1 U1 N6 61.2(4) . . ?
N3 U1 N6 127.4(5) . . ?
N5 U1 N6 65.7(4) . . ?
N4 U1 N6 67.4(4) . . ?
N2 U1 Cl1 121.8(4) . . ?
N1 U1 Cl1 79.5(4) . . ?
N3 U1 Cl1 78.8(3) . . ?
N5 U1 Cl1 102.8(3) . . ?
N4 U1 Cl1 170.5(3) . . ?
N6 U1 Cl1 109.3(3) . . ?
N2 U1 Si3 118.2(4) . . ?
N1 U1 Si3 144.3(4) . . ?
N3 U1 Si3 30.6(4) . . ?
N5 U1 Si3 33.7(3) . . ?
N4 U1 Si3 89.6(3) . . ?
N6 U1 Si3 97.4(3) . . ?
Cl1 U1 Si3 81.97(15) . . ?
N2 U1 Si1 121.4(4) . . ?
N1 U1 Si1 31.4(4) . . ?
N3 U1 Si1 144.7(4) . . ?
N5 U1 Si1 92.6(3) . . ?
N4 U1 Si1 95.7(3) . . ?
N6 U1 Si1 33.6(3) . . ?
Cl1 U1 Si1 84.34(17) . . ?
Si3 U1 Si1 116.68(14) . . ?
N2 U1 Si2 32.0(4) . . ?
N1 U1 Si2 101.8(4) . . ?
N3 U1 Si2 97.5(3) . . ?
N5 U1 Si2 98.1(3) . . ?
N4 U1 Si2 34.3(3) . . ?
N6 U1 Si2 93.7(3) . . ?
Cl1 U1 Si2 153.71(17) . . ?
Si3 U1 Si2 108.19(14) . . ?
Si1 U1 Si2 110.63(15) . . ?
N1 Si1 N6 93.6(6) . . ?
N1 Si1 C10 117.7(9) . . ?
N6 Si1 C10 106.9(8) . . ?
N1 Si1 C11 116.0(8) . . ?
N6 Si1 C11 114.3(9) . . ?
C10 Si1 C11 107.5(9) . . ?
N1 Si1 U1 44.8(5) . . ?
N6 Si1 U1 55.8(4) . . ?
C10 Si1 U1 103.5(7) . . ?
C11 Si1 U1 149.0(6) . . ?
N2 Si2 N4 97.1(6) . . ?
N2 Si2 C20 115.0(8) . . ?
N4 Si2 C20 111.3(8) . . ?
N2 Si2 C21 112.3(8) . . ?
N4 Si2 C21 108.4(9) . . ?
C20 Si2 C21 111.7(9) . . ?
N2 Si2 U1 42.3(5) . . ?
N4 Si2 U1 54.9(4) . . ?
C20 Si2 U1 129.4(6) . . ?
C21 Si2 U1 118.9(7) . . ?
N3 Si3 N5 95.6(7) . . ?
N3 Si3 C30 120.0(9) . . ?
N5 Si3 C30 107.1(10) . . ?
N3 Si3 C31 110.2(9) . . ?
N5 Si3 C31 116.6(8) . . ?
C30 Si3 C31 107.4(10) . . ?
N3 Si3 U1 44.8(5) . . ?
N5 Si3 U1 55.2(4) . . ?
C30 Si3 U1 110.4(7) . . ?
C31 Si3 U1 141.9(7) . . ?
C12 N1 Si1 123.9(12) . . ?
C12 N1 U1 127.9(11) . . ?
Si1 N1 U1 103.9(6) . . ?
C22 N2 Si2 121.2(12) . . ?
C22 N2 U1 132.8(12) . . ?
Si2 N2 U1 105.7(7) . . ?
C32 N3 Si3 126.0(12) . . ?
C32 N3 U1 126.3(11) . . ?
Si3 N3 U1 104.7(7) . . ?
C6 N4 C1 114.0(14) . . ?
C6 N4 Si2 119.4(12) . . ?
C1 N4 Si2 111.4(11) . . ?
C6 N4 U1 114.4(10) . . ?
C1 N4 U1 103.6(9) . . ?
Si2 N4 U1 90.8(5) . . ?
C3 N5 C2 112.9(13) . . ?
C3 N5 Si3 120.1(11) . . ?
C2 N5 Si3 112.0(11) . . ?
C3 N5 U1 105.7(10) . . ?
C2 N5 U1 112.7(10) . . ?
Si3 N5 U1 91.1(6) . . ?
C4 N6 C5 114.4(14) . . ?
C4 N6 Si1 121.5(11) . . ?
C5 N6 Si1 109.7(11) . . ?
C4 N6 U1 113.7(10) . . ?
C5 N6 U1 103.3(10) . . ?
Si1 N6 U1 90.6(5) . . ?
N4 C1 C2 109.0(14) . . ?
N5 C2 C1 113.7(13) . . ?
N5 C3 C4 112.6(15) . . ?
C3 C4 N6 114.3(14) . . ?
C6 C5 N6 114.5(15) . . ?
N4 C6 C5 114.1(15) . . ?
C13 C12 C17 117.9(18) . . ?
C13 C12 N1 120.1(17) . . ?
C17 C12 N1 121.9(16) . . ?
C12 C13 C14 123(2) . . ?
C15 C14 C13 119(2) . . ?
C16 C15 C14 119.4(18) . . ?
C15 C16 C17 122(2) . . ?
C16 C17 C12 118.5(19) . . ?
C27 C22 N2 128.6(19) . . ?
C27 C22 C23 117(2) . . ?
N2 C22 C23 114.3(17) . . ?
C22 C23 C24 118(2) . . ?
C25 C24 C23 124(2) . . ?
C24 C25 C26 117(2) . . ?
C27 C26 C25 119(2) . . ?
C22 C27 C26 125.4(19) . . ?
C33 C32 C37 113(2) . . ?
C33 C32 N3 121.6(17) . . ?
C37 C32 N3 125(2) . . ?
C34 C33 C32 125(2) . . ?
C33 C34 C35 117(3) . . ?
C36 C35 C34 121(3) . . ?
C35 C36 C37 121(3) . . ?
C36 C37 C32 123(2) . . ?
O1S C4S C3S 138(3) . . ?
C2S C3S C4S 111(5) . . ?
C1S C2S C3S 130(5) . . ?

loop_
_geom_bond_atom_site_label_1
_geom_bond_atom_site_label_2
_geom_bond_distance
_geom_bond_site_symmetry_2
_geom_bond_publ_flag
U1 N2 2.249(13) . ?
U1 N1 2.324(13) . ?
U1 N3 2.327(13) . ?
U1 N5 2.626(13) . ?
U1 N4 2.632(11) . ?
U1 N6 2.651(12) . ?
U1 Cl1 2.668(4) . ?
U1 Si3 3.197(4) . ?
U1 Si1 3.204(5) . ?
U1 Si2 3.215(5) . ?
Si1 N1 1.718(15) . ?
Si1 N6 1.773(14) . ?
Si1 C10 1.854(19) . ?
Si1 C11 1.875(17) . ?
Si2 N2 1.768(15) . ?
Si2 N4 1.812(14) . ?
Si2 C20 1.841(16) . ?
Si2 C21 1.872(17) . ?
Si3 N3 1.680(16) . ?
Si3 N5 1.775(15) . ?
Si3 C30 1.86(2) . ?
Si3 C31 1.872(19) . ?
N1 C12 1.43(2) . ?
N2 C22 1.38(2) . ?
N3 C32 1.40(2) . ?
N4 C6 1.46(2) . ?
N4 C1 1.51(2) . ?
N5 C3 1.47(2) . ?
N5 C2 1.500(19) . ?
N6 C4 1.47(2) . ?
N6 C5 1.51(2) . ?
C1 C2 1.53(2) . ?
C3 C4 1.47(2) . ?
C5 C6 1.49(3) . ?
C12 C13 1.34(2) . ?
C12 C17 1.43(2) . ?
C13 C14 1.39(2) . ?
C14 C15 1.37(3) . ?
C15 C16 1.36(3) . ?
C16 C17 1.37(2) . ?
C22 C27 1.34(2) . ?
C22 C23 1.39(3) . ?
C23 C24 1.42(3) . ?
C24 C25 1.34(3) . ?
C25 C26 1.42(3) . ?
C26 C27 1.37(2) . ?
C32 C33 1.38(3) . ?
C32 C37 1.40(2) . ?
C33 C34 1.36(3) . ?
C34 C35 1.37(3) . ?
C35 C36 1.33(3) . ?
C36 C37 1.33(3) . ?
C1S C2S 1.10(5) . ?
O1S C4S 1.30(3) . ?
C4S C3S 1.43(4) . ?
C3S C2S 1.17(5) . ?
